data_4328090
loop_
_publ_author_name
'Stephen A. DiFranco'
'Nicholas A. Maciulis'
'Richard J. Staples'
'Rami J. Batrice'
'Aaron L. Odom'

_publ_section_title
;
 Evaluation of Donor and Steric Properties of Anionic Ligands on High
 Valent Transition Metals
;
_journal_name_full 'Inorganic Chemistry'
_journal_page_first 1187
_journal_page_last 1200
_journal_paper_doi 10.1021/ic202524r
_journal_volume 51
_journal_year 2012
_chemical_absolute_configuration ad
_chemical_formula_moiety 'C18 H32 Cr F N3 O'
_chemical_formula_sum 'C18 H32 Cr F N3 O'
_chemical_formula_weight 377.47
_chemical_name_common NCr(NiPr2)2(OPhF)
_chemical_properties_physical 'air-sensitive, moisture-sensitive, oxygen-sensitive'
_space_group_IT_number 33
_symmetry_cell_setting orthorhombic
_symmetry_Int_Tables_number 33
_symmetry_space_group_name_Hall 'P 2c -2n'
_symmetry_space_group_name_H-M 'P n a 21'
_atom_sites_solution_hydrogens geom
_atom_sites_solution_primary direct
_atom_sites_solution_secondary difmap
_audit_creation_method SHELXL-97
_cell_angle_alpha 90.00
_cell_angle_beta 90.00
_cell_angle_gamma 90.00
_cell_formula_units_Z 4
_cell_length_a 10.266(3)
_cell_length_b 18.021(5)
_cell_length_c 11.124(3)
_cell_measurement_reflns_used 2943
_cell_measurement_temperature 173(2)
_cell_measurement_theta_max 19.748
_cell_measurement_theta_min 2.261
_cell_volume 2058.0(10)
_computing_cell_refinement 'APEX2 (BRUKER, V2008.5-0, 2006)'
_computing_data_collection 'COSMO (BRUKER, V1.58, 2006)'
_computing_data_reduction 'SAINT (BRUKER, V7.34A, 2006)'
_computing_molecular_graphics 'SHELXTL (Sheldrick, Acta Cryst. A64 2008, 112-122)'
_computing_publication_material 'SHELXTL (Sheldrick, Acta Cryst. A64 2008, 112-122)'
_computing_structure_refinement 'SHELXL (Sheldrick, Acta Cryst. A64 2008, 112-122)'
_computing_structure_solution 'SHELXS (Sheldrick, Acta Cryst. A64 2008, 112-122)'
_diffrn_ambient_temperature 173(2)
_diffrn_detector_area_resol_mean 836.6
_diffrn_measured_fraction_theta_full 0.999
_diffrn_measured_fraction_theta_max 0.999
_diffrn_measurement_method '\w,and/f 0.5 deg'
_diffrn_radiation_monochromator graphite
_diffrn_radiation_probe x-ray
_diffrn_radiation_type MoK\a
_diffrn_radiation_wavelength 0.71073
_diffrn_reflns_av_R_equivalents 0.1185
_diffrn_reflns_av_sigmaI/netI 0.1297
_diffrn_reflns_limit_h_max 12
_diffrn_reflns_limit_h_min -12
_diffrn_reflns_limit_k_max 21
_diffrn_reflns_limit_k_min -21
_diffrn_reflns_limit_l_max 13
_diffrn_reflns_limit_l_min -13
_diffrn_reflns_number 14125
_diffrn_reflns_theta_full 25.00
_diffrn_reflns_theta_max 25.31
_diffrn_reflns_theta_min 2.15
_diffrn_source 'fine-focus sealed tube'
_diffrn_source_type 'sealed tube'
_exptl_absorpt_coefficient_mu 0.573
_exptl_absorpt_correction_T_max 0.9149
_exptl_absorpt_correction_T_min 0.8847
_exptl_absorpt_correction_type multi-scan
_exptl_absorpt_process_details SADABS
_exptl_crystal_colour orange
_exptl_crystal_density_diffrn 1.218
_exptl_crystal_description chunk
_exptl_crystal_F_000 808
_exptl_crystal_recrystallization_method 'cold pentane'
_exptl_crystal_size_max 0.22
_exptl_crystal_size_mid 0.17
_exptl_crystal_size_min 0.16
_refine_diff_density_max 0.685
_refine_diff_density_min -0.581
_refine_diff_density_rms 0.098
_refine_ls_abs_structure_details 'Flack H D (1983), Acta Cryst. A39, 876-881'
_refine_ls_abs_structure_Flack 0.26(6)
_refine_ls_extinction_method none
_refine_ls_goodness_of_fit_ref 1.104
_refine_ls_hydrogen_treatment constr
_refine_ls_matrix_type full
_refine_ls_number_parameters 226
_refine_ls_number_reflns 3731
_refine_ls_number_restraints 1
_refine_ls_restrained_S_all 1.104
_refine_ls_R_factor_all 0.1184
_refine_ls_R_factor_gt 0.0832
_refine_ls_shift/su_max 0.000
_refine_ls_shift/su_mean 0.000
_refine_ls_structure_factor_coef Fsqd
_refine_ls_weighting_details 'calc w=1/[\s^2^(Fo^2^)+(0.0461P)^2^+5.5452P] where P=(Fo^2^+2Fc^2^)/3'
_refine_ls_weighting_scheme calc
_refine_ls_wR_factor_gt 0.1954
_refine_ls_wR_factor_ref 0.2138
_reflns_number_gt 2568
_reflns_number_total 3731
_reflns_threshold_expression >2sigma(I)
_cod_data_source_file ic202524r_si_003_16.cif
_cod_data_source_block pna21
_cod_original_cell_volume 2058.1(9)
_cod_database_code 4328090
_contact_crystallographer_name 'Richard Staples'
_contact_crystallographer_email xraystaples@chemistry.msu.com

loop_
_symmetry_equiv_pos_as_xyz
'x, y, z'
'-x, -y, z+1/2'
'-x+1/2, y+1/2, z+1/2'
'x+1/2, -y+1/2, z'

loop_
_atom_site_label
_atom_site_type_symbol
_atom_site_fract_x
_atom_site_fract_y
_atom_site_fract_z
_atom_site_U_iso_or_equiv
_atom_site_adp_type
_atom_site_occupancy
_atom_site_symmetry_multiplicity
_atom_site_calc_flag
_atom_site_refinement_flags
Cr1 Cr 0.33110(11) 0.08137(6) 0.25718(15) 0.0319(3) Uani 1 1 d .
N1 N 0.4125(7) 0.0341(4) 0.1668(6) 0.0387(17) Uani 1 1 d .
N2 N 0.2403(6) 0.0123(3) 0.3383(6) 0.0297(15) Uani 1 1 d .
N3 N 0.4543(6) 0.1330(4) 0.3366(6) 0.0305(15) Uani 1 1 d .
O1 O 0.2129(6) 0.1413(3) 0.1794(5) 0.0432(16) Uani 1 1 d .
F1 F 0.0924(7) 0.1985(4) -0.2910(5) 0.075(2) Uani 1 1 d .
C1 C 0.1870(8) 0.1543(5) 0.0617(8) 0.038(2) Uani 1 1 d .
C2 C 0.2746(9) 0.1429(5) -0.0313(8) 0.043(2) Uani 1 1 d .
H2 H 0.3592 0.1249 -0.0127 0.051 Uiso 1 1 calc R
C3 C 0.2445(10) 0.1563(6) -0.1461(9) 0.058(3) Uani 1 1 d .
H3 H 0.3064 0.1481 -0.2081 0.069 Uiso 1 1 calc R
C4 C 0.1232(12) 0.1818(5) -0.1718(9) 0.050(3) Uani 1 1 d .
C5 C 0.0323(9) 0.1952(4) -0.0881(9) 0.043(2) Uani 1 1 d .
H5 H -0.0508 0.2139 -0.1103 0.052 Uiso 1 1 calc R
C6 C 0.0623(9) 0.1808(4) 0.0345(8) 0.041(2) Uani 1 1 d .
H6 H -0.0004 0.1890 0.0960 0.049 Uiso 1 1 calc R
C21 C 0.2416(10) -0.0697(5) 0.3319(9) 0.047(2) Uani 1 1 d .
H21 H 0.1777 -0.0897 0.3914 0.056 Uiso 1 1 calc R
C22 C 0.1500(8) 0.0418(5) 0.4316(8) 0.039(2) Uani 1 1 d .
H22 H 0.1628 0.0968 0.4332 0.047 Uiso 1 1 calc R
C31 C 0.5975(8) 0.1280(5) 0.3338(9) 0.044(2) Uani 1 1 d .
H31 H 0.6327 0.1627 0.3960 0.053 Uiso 1 1 calc R
C32 C 0.4033(10) 0.1868(5) 0.4257(8) 0.046(2) Uani 1 1 d .
H32 H 0.3062 0.1842 0.4210 0.055 Uiso 1 1 calc R
C211 C 0.2033(11) -0.0962(6) 0.2066(9) 0.058(3) Uani 1 1 d .
H21D H 0.1113 -0.0850 0.1922 0.087 Uiso 1 1 calc R
H21E H 0.2172 -0.1499 0.2007 0.087 Uiso 1 1 calc R
H21F H 0.2569 -0.0708 0.1464 0.087 Uiso 1 1 calc R
C212 C 0.3781(9) -0.1003(5) 0.3622(9) 0.047(2) Uani 1 1 d .
H21A H 0.4414 -0.0814 0.3037 0.070 Uiso 1 1 calc R
H21B H 0.3765 -0.1546 0.3590 0.070 Uiso 1 1 calc R
H21C H 0.4031 -0.0842 0.4431 0.070 Uiso 1 1 calc R
C221 C 0.0086(8) 0.0285(6) 0.3931(9) 0.051(2) Uani 1 1 d .
H22A H -0.0030 0.0447 0.3097 0.076 Uiso 1 1 calc R
H22B H -0.0499 0.0567 0.4455 0.076 Uiso 1 1 calc R
H22C H -0.0116 -0.0245 0.3994 0.076 Uiso 1 1 calc R
C222 C 0.1773(9) 0.0146(5) 0.5560(8) 0.046(2) Uani 1 1 d .
H22D H 0.1445 -0.0362 0.5647 0.069 Uiso 1 1 calc R
H22E H 0.1338 0.0469 0.6145 0.069 Uiso 1 1 calc R
H22F H 0.2714 0.0152 0.5705 0.069 Uiso 1 1 calc R
C311 C 0.6525(9) 0.1513(6) 0.2120(8) 0.051(3) Uani 1 1 d .
H31A H 0.6157 0.1197 0.1489 0.077 Uiso 1 1 calc R
H31B H 0.7475 0.1460 0.2128 0.077 Uiso 1 1 calc R
H31C H 0.6296 0.2032 0.1962 0.077 Uiso 1 1 calc R
C312 C 0.6433(8) 0.0500(5) 0.3649(9) 0.048(2) Uani 1 1 d .
H31D H 0.6054 0.0348 0.4419 0.072 Uiso 1 1 calc R
H31E H 0.7386 0.0495 0.3710 0.072 Uiso 1 1 calc R
H31F H 0.6156 0.0155 0.3018 0.072 Uiso 1 1 calc R
C321 C 0.4417(10) 0.2668(5) 0.3940(9) 0.053(2) Uani 1 1 d .
H32D H 0.5368 0.2712 0.3932 0.079 Uiso 1 1 calc R
H32E H 0.4056 0.3008 0.4542 0.079 Uiso 1 1 calc R
H32F H 0.4072 0.2796 0.3145 0.079 Uiso 1 1 calc R
C322 C 0.4408(11) 0.1666(5) 0.5550(8) 0.058(3) Uani 1 1 d .
H32A H 0.4169 0.1149 0.5710 0.088 Uiso 1 1 calc R
H32B H 0.3944 0.1992 0.6111 0.088 Uiso 1 1 calc R
H32C H 0.5349 0.1728 0.5657 0.088 Uiso 1 1 calc R

loop_
_atom_site_aniso_label
_atom_site_aniso_U_11
_atom_site_aniso_U_22
_atom_site_aniso_U_33
_atom_site_aniso_U_23
_atom_site_aniso_U_13
_atom_site_aniso_U_12
Cr1 0.0314(6) 0.0355(6) 0.0287(5) 0.0046(8) -0.0057(7) -0.0022(6)
N1 0.043(4) 0.041(4) 0.032(4) -0.007(3) 0.002(3) 0.002(3)
N2 0.037(4) 0.024(3) 0.027(3) -0.005(3) 0.009(3) 0.002(3)
N3 0.029(4) 0.027(3) 0.035(4) -0.001(3) 0.001(3) 0.002(3)
O1 0.059(4) 0.045(4) 0.026(3) -0.008(3) -0.013(3) 0.016(3)
F1 0.102(5) 0.077(4) 0.045(3) 0.015(3) -0.025(3) 0.004(4)
C1 0.041(5) 0.037(5) 0.036(5) 0.012(4) -0.014(4) -0.005(4)
C2 0.040(5) 0.051(5) 0.038(5) 0.005(4) 0.004(4) 0.002(4)
C3 0.053(6) 0.067(7) 0.053(6) 0.015(5) 0.011(5) 0.003(5)
C4 0.077(7) 0.044(6) 0.029(5) 0.009(4) -0.014(5) 0.007(5)
C5 0.043(5) 0.024(4) 0.063(7) 0.003(4) -0.028(5) 0.002(4)
C6 0.046(5) 0.031(5) 0.046(5) -0.010(4) 0.009(4) -0.007(4)
C21 0.059(6) 0.038(5) 0.044(5) -0.009(4) 0.000(5) 0.003(5)
C22 0.037(5) 0.035(5) 0.046(5) -0.007(4) 0.007(4) -0.006(4)
C31 0.028(5) 0.050(5) 0.055(6) 0.010(5) 0.004(4) 0.001(4)
C32 0.059(6) 0.044(5) 0.035(5) -0.017(4) 0.009(4) -0.010(5)
C211 0.072(7) 0.044(6) 0.058(6) -0.016(5) -0.006(5) -0.002(5)
C212 0.047(5) 0.029(5) 0.063(6) 0.012(4) 0.000(5) 0.012(4)
C221 0.025(4) 0.063(6) 0.064(6) 0.004(5) 0.007(4) 0.008(4)
C222 0.046(5) 0.056(6) 0.036(5) 0.001(4) 0.003(4) 0.004(5)
C311 0.044(5) 0.052(6) 0.057(6) 0.009(5) 0.011(4) -0.003(5)
C312 0.034(5) 0.048(5) 0.062(7) 0.008(5) -0.009(4) 0.001(4)
C321 0.061(6) 0.030(5) 0.067(6) -0.011(5) 0.007(5) -0.008(4)
C322 0.091(8) 0.051(6) 0.033(5) -0.001(4) 0.001(5) -0.016(6)

loop_
_atom_type_symbol
_atom_type_description
_atom_type_scat_dispersion_real
_atom_type_scat_dispersion_imag
_atom_type_scat_source
C C 0.0033 0.0016 'International Tables Vol C Tables 4.2.6.8 and 6.1.1.4'
H H 0.0000 0.0000 'International Tables Vol C Tables 4.2.6.8 and 6.1.1.4'
N N 0.0061 0.0033 'International Tables Vol C Tables 4.2.6.8 and 6.1.1.4'
O O 0.0106 0.0060 'International Tables Vol C Tables 4.2.6.8 and 6.1.1.4'
F F 0.0171 0.0103 'International Tables Vol C Tables 4.2.6.8 and 6.1.1.4'
Cr Cr 0.3209 0.6236 'International Tables Vol C Tables 4.2.6.8 and 6.1.1.4'

loop_
_geom_angle_atom_site_label_1
_geom_angle_atom_site_label_2
_geom_angle_atom_site_label_3
_geom_angle
N1 Cr1 N2 102.9(3)
N1 Cr1 N3 102.8(3)
N2 Cr1 N3 118.4(3)
N1 Cr1 O1 111.7(3)
N2 Cr1 O1 107.5(3)
N3 Cr1 O1 113.0(3)
C21 N2 C22 113.3(7)
C21 N2 Cr1 131.5(6)
C22 N2 Cr1 115.1(5)
C31 N3 C32 114.0(7)
C31 N3 Cr1 131.2(6)
C32 N3 Cr1 114.7(5)
C1 O1 Cr1 133.2(5)
O1 C1 C2 124.6(8)
O1 C1 C6 116.6(8)
C2 C1 C6 118.9(8)
C3 C2 C1 122.5(9)
C3 C2 H2 118.8
C1 C2 H2 118.8
C2 C3 C4 118.3(10)
C2 C3 H3 120.8
C4 C3 H3 120.8
C5 C4 C3 123.5(9)
C5 C4 F1 117.6(9)
C3 C4 F1 118.8(11)
C4 C5 C6 118.9(8)
C4 C5 H5 120.5
C6 C5 H5 120.5
C1 C6 C5 117.9(8)
C1 C6 H6 121.1
C5 C6 H6 121.1
N2 C21 C211 110.8(8)
N2 C21 C212 110.8(8)
C211 C21 C212 108.8(9)
N2 C21 H21 108.8
C211 C21 H21 108.8
C212 C21 H21 108.8
N2 C22 C222 114.2(7)
N2 C22 C221 109.8(7)
C222 C22 C221 112.6(8)
N2 C22 H22 106.5
C222 C22 H22 106.5
C221 C22 H22 106.5
N3 C31 C312 111.1(7)
N3 C31 C311 111.8(8)
C312 C31 C311 110.0(8)
N3 C31 H31 107.9
C312 C31 H31 107.9
C311 C31 H31 107.9
N3 C32 C322 112.5(8)
N3 C32 C321 111.8(7)
C322 C32 C321 111.9(8)
N3 C32 H32 106.7
C322 C32 H32 106.7
C321 C32 H32 106.7
C21 C211 H21D 109.5
C21 C211 H21E 109.5
H21D C211 H21E 109.5
C21 C211 H21F 109.5
H21D C211 H21F 109.5
H21E C211 H21F 109.5
C21 C212 H21A 109.5
C21 C212 H21B 109.5
H21A C212 H21B 109.5
C21 C212 H21C 109.5
H21A C212 H21C 109.5
H21B C212 H21C 109.5
C22 C221 H22A 109.5
C22 C221 H22B 109.5
H22A C221 H22B 109.5
C22 C221 H22C 109.5
H22A C221 H22C 109.5
H22B C221 H22C 109.5
C22 C222 H22D 109.5
C22 C222 H22E 109.5
H22D C222 H22E 109.5
C22 C222 H22F 109.5
H22D C222 H22F 109.5
H22E C222 H22F 109.5
C31 C311 H31A 109.5
C31 C311 H31B 109.5
H31A C311 H31B 109.5
C31 C311 H31C 109.5
H31A C311 H31C 109.5
H31B C311 H31C 109.5
C31 C312 H31D 109.5
C31 C312 H31E 109.5
H31D C312 H31E 109.5
C31 C312 H31F 109.5
H31D C312 H31F 109.5
H31E C312 H31F 109.5
C32 C321 H32D 109.5
C32 C321 H32E 109.5
H32D C321 H32E 109.5
C32 C321 H32F 109.5
H32D C321 H32F 109.5
H32E C321 H32F 109.5
C32 C322 H32A 109.5
C32 C322 H32B 109.5
H32A C322 H32B 109.5
C32 C322 H32C 109.5
H32A C322 H32C 109.5
H32B C322 H32C 109.5

loop_
_geom_bond_atom_site_label_1
_geom_bond_atom_site_label_2
_geom_bond_distance
Cr1 N1 1.560(7)
Cr1 N2 1.798(6)
Cr1 N3 1.802(7)
Cr1 O1 1.840(6)
N2 C21 1.479(11)
N2 C22 1.490(10)
N3 C31 1.473(10)
N3 C32 1.481(10)
O1 C1 1.356(9)
F1 C4 1.396(10)
C1 C2 1.386(12)
C1 C6 1.400(11)
C2 C3 1.336(13)
C2 H2 0.9500
C3 C4 1.358(15)
C3 H3 0.9500
C4 C5 1.340(14)
C5 C6 1.422(12)
C5 H5 0.9500
C6 H6 0.9500
C21 C211 1.526(12)
C21 C212 1.543(13)
C21 H21 1.0000
C22 C222 1.496(13)
C22 C221 1.532(12)
C22 H22 1.0000
C31 C312 1.522(13)
C31 C311 1.527(12)
C31 H31 1.0000
C32 C322 1.533(13)
C32 C321 1.536(12)
C32 H32 1.0000
C211 H21D 0.9800
C211 H21E 0.9800
C211 H21F 0.9800
C212 H21A 0.9800
C212 H21B 0.9800
C212 H21C 0.9800
C221 H22A 0.9800
C221 H22B 0.9800
C221 H22C 0.9800
C222 H22D 0.9800
C222 H22E 0.9800
C222 H22F 0.9800
C311 H31A 0.9800
C311 H31B 0.9800
C311 H31C 0.9800
C312 H31D 0.9800
C312 H31E 0.9800
C312 H31F 0.9800
C321 H32D 0.9800
C321 H32E 0.9800
C321 H32F 0.9800
C322 H32A 0.9800
C322 H32B 0.9800
C322 H32C 0.9800

loop_
_geom_torsion_atom_site_label_1
_geom_torsion_atom_site_label_2
_geom_torsion_atom_site_label_3
_geom_torsion_atom_site_label_4
_geom_torsion
N1 Cr1 N2 C21 3.2(9)
N3 Cr1 N2 C21 -109.3(8)
O1 Cr1 N2 C21 121.2(8)
N1 Cr1 N2 C22 -178.9(6)
N3 Cr1 N2 C22 68.6(6)
O1 Cr1 N2 C22 -60.9(6)
N1 Cr1 N3 C31 -7.4(8)
N2 Cr1 N3 C31 105.1(7)
O1 Cr1 N3 C31 -128.0(7)
N1 Cr1 N3 C32 176.8(6)
N2 Cr1 N3 C32 -70.7(6)
O1 Cr1 N3 C32 56.2(6)
N1 Cr1 O1 C1 -3.1(9)
N2 Cr1 O1 C1 -115.3(8)
N3 Cr1 O1 C1 112.2(8)
Cr1 O1 C1 C2 -23.0(13)
Cr1 O1 C1 C6 156.7(6)
O1 C1 C2 C3 179.7(9)
C6 C1 C2 C3 0.0(14)
C1 C2 C3 C4 -0.1(15)
C2 C3 C4 C5 0.7(16)
C2 C3 C4 F1 177.7(9)
C3 C4 C5 C6 -1.1(15)
F1 C4 C5 C6 -178.1(8)
O1 C1 C6 C5 179.9(7)
C2 C1 C6 C5 -0.4(12)
C4 C5 C6 C1 0.9(12)
C22 N2 C21 C211 121.4(9)
Cr1 N2 C21 C211 -60.7(12)
C22 N2 C21 C212 -117.8(8)
Cr1 N2 C21 C212 60.1(11)
C21 N2 C22 C222 57.6(10)
Cr1 N2 C22 C222 -120.6(7)
C21 N2 C22 C221 -70.0(10)
Cr1 N2 C22 C221 111.7(7)
C32 N3 C31 C312 119.1(8)
Cr1 N3 C31 C312 -56.7(11)
C32 N3 C31 C311 -117.6(8)
Cr1 N3 C31 C311 66.6(10)
C31 N3 C32 C322 -61.7(10)
Cr1 N3 C32 C322 114.9(8)
C31 N3 C32 C321 65.3(10)
Cr1 N3 C32 C321 -118.1(7)

loop_
_cod_related_entry_id
_cod_related_entry_database
_cod_related_entry_code
1 ChemSpider 30661207
